data_4076725
loop_
_publ_author_name
'Ganesan, Mani'
'B\'erub\'e, Christian D.'
'Gambarotta, Sandro'
'Yap, Glenn P. A.'

_publ_section_title
;
 Effect of the Alkali-Metal Cation on the Bonding Mode of
 2,5-Dimethylpyrrole in Divalent Samarium and Ytterbium Complexes
;
_journal_issue 8
_journal_name_full Organometallics
_journal_page_first 1707
_journal_page_last 1713
_journal_paper_doi 10.1021/om0109915
_journal_volume 21
_journal_year 2002
_chemical_formula_sum 'C30 H55 I Li2 N5 O1.5 Sm'
_chemical_formula_weight 800.92
_chemical_name_systematic ?
_space_group_IT_number 14
_symmetry_cell_setting monoclinic
_symmetry_space_group_name_Hall '-P 2ybc'
_symmetry_space_group_name_H-M 'P 1 21/c 1'
_atom_sites_solution_hydrogens geom
_atom_sites_solution_primary direct
_atom_sites_solution_secondary difmap
_audit_creation_method SHELXL
_cell_angle_alpha 90.00
_cell_angle_beta 117.247(1)
_cell_angle_gamma 90.00
_cell_formula_units_Z 4
_cell_length_a 21.147(1)
_cell_length_b 10.1298(5)
_cell_length_c 19.766(1)
_cell_measurement_reflns_used 'reflections from 60 data frames'
_cell_measurement_temperature 203(2)
_cell_measurement_theta_max 28.29
_cell_measurement_theta_min 1.47
_cell_volume 3764.4(3)
_computing_cell_refinement 'Siemens SAINT'
_computing_data_collection 'Siemens SMART'
_computing_data_reduction 'Siemens SHELXTL XPREP'
_computing_molecular_graphics 'Siemens SHELXTL XP'
_computing_publication_material 'Siemens SHELXTL XCIF'
_computing_structure_refinement 'SHELXL-93 (Sheldrick, 1993)'
_computing_structure_solution 'SHELXS-86 (Sheldrick, 1990)'
_diffrn_ambient_temperature 203(2)
_diffrn_measurement_device 'Siemens SMART CCD'
_diffrn_measurement_method 'hemisphere scans'
_diffrn_radiation_monochromator graphite
_diffrn_radiation_source 'fine-focus sealed tube'
_diffrn_radiation_type MoK\a
_diffrn_radiation_wavelength 0.71073
_diffrn_reflns_av_R_equivalents 0.0743
_diffrn_reflns_av_sigmaI/netI 0.0775
_diffrn_reflns_limit_h_max 27
_diffrn_reflns_limit_h_min -23
_diffrn_reflns_limit_k_max 13
_diffrn_reflns_limit_k_min -13
_diffrn_reflns_limit_l_max 26
_diffrn_reflns_limit_l_min -26
_diffrn_reflns_number 18778
_diffrn_reflns_theta_max 25.00
_diffrn_reflns_theta_min 2.06
_diffrn_standards_decay_% <1
_diffrn_standards_number '50 standard frames at start and end'
_exptl_absorpt_coefficient_mu 2.408
_exptl_absorpt_correction_T_max 0.862146
_exptl_absorpt_correction_T_min 0.623697
_exptl_absorpt_correction_type empirical
_exptl_crystal_colour red
_exptl_crystal_density_diffrn 1.413
_exptl_crystal_description block
_exptl_crystal_F_000 1612
_exptl_crystal_size_max 0.30
_exptl_crystal_size_mid 0.30
_exptl_crystal_size_min 0.30
_refine_diff_density_max 1.653
_refine_diff_density_min -1.189
_refine_diff_density_rms 0.171
_refine_ls_extinction_method none
_refine_ls_goodness_of_fit_all 1.030
_refine_ls_goodness_of_fit_obs 1.105
_refine_ls_hydrogen_treatment constr
_refine_ls_matrix_type full
_refine_ls_number_parameters 352
_refine_ls_number_reflns 6580
_refine_ls_number_restraints 0
_refine_ls_restrained_S_all 1.030
_refine_ls_restrained_S_obs 1.105
_refine_ls_R_factor_all 0.0604
_refine_ls_R_factor_obs 0.0422
_refine_ls_shift/esd_max 0.226
_refine_ls_shift/esd_mean 0.066
_refine_ls_structure_factor_coef Fsqd
_refine_ls_weighting_details 'w=1/[\s^2^(Fo^2^)+(0.0489P)^2^+0.0000P] where P=(Fo^2^+2Fc^2^)/3'
_refine_ls_weighting_scheme calc
_refine_ls_wR_factor_all 0.1085
_refine_ls_wR_factor_obs 0.1022
_reflns_number_observed 5148
_reflns_number_total 6580
_reflns_observed_criterion >2sigma(I)
_cod_data_source_file om0109915.cif
_cod_data_source_block sg060a
_cod_depositor_comments
;
The following automatic conversions were performed:

'_symmetry_cell_setting' value 'Monoclinic' changed to 'monoclinic'
according to /home/saulius/struct/CIF-dictionaries/cif_core.dic
dictionary named 'cif_core.dic' version 2.4.1 from 2010-06-29.

Automatic conversion script
Id: cif_fix_values 1715 2011-07-08 13:25:40Z adriana 

The following automatic conversions were performed:

'_refine_ls_weighting_scheme' value 'calc
w=1/[\s^2^(Fo^2^)+(0.0489P)^2^+0.0000P] where P=(Fo^2^+2Fc^2^)/3' was
changed to 'calc'. New tag '_refine_ls_weighting_details' was
created. The value of the new tag was set to
'w=1/[\s^2^(Fo^2^)+(0.0489P)^2^+0.0000P] where P=(Fo^2^+2Fc^2^)/3'.

Automatic conversion script
Id: cif_fix_values 3143 2015-03-26 13:38:13Z robertas 
;
_cod_original_sg_symbol_H-M P2(1)/c
_cod_original_formula_sum 'C30 H55 I Li2 N5 O1.50 Sm'
_cod_database_code 4076725

loop_
_symmetry_equiv_pos_as_xyz
'x, y, z'
'-x, y+1/2, -z+1/2'
'-x, -y, -z'
'x, -y-1/2, z-1/2'

loop_
_atom_site_aniso_label
_atom_site_aniso_U_11
_atom_site_aniso_U_22
_atom_site_aniso_U_33
_atom_site_aniso_U_23
_atom_site_aniso_U_13
_atom_site_aniso_U_12
Sm 0.0309(2) 0.0371(2) 0.0273(2) 0.00257(11) 0.00977(12) 0.00275(11)
I 0.0613(3) 0.0515(3) 0.0370(2) -0.0023(2) 0.0203(2) 0.0140(2)
Li1 0.047(5) 0.025(4) 0.036(5) -0.006(3) 0.020(4) -0.008(4)
Li2 0.050(7) 0.089(9) 0.060(7) 0.030(6) 0.013(6) 0.021(6)
N1 0.031(2) 0.030(2) 0.027(2) 0.000(2) 0.012(2) 0.001(2)
N2 0.015(2) 0.064(4) 0.045(3) -0.013(2) -0.001(2) -0.005(2)
N3 0.053(3) 0.036(3) 0.038(3) 0.011(2) 0.015(2) 0.001(2)
N4 0.076(4) 0.042(3) 0.056(3) -0.006(2) 0.044(3) -0.012(3)
N5 0.051(3) 0.051(3) 0.035(3) -0.007(2) 0.010(2) -0.009(2)
O1 0.041(3) 0.149(5) 0.073(4) 0.036(4) 0.001(3) 0.012(3)
C1 0.033(3) 0.068(4) 0.043(3) 0.006(3) 0.014(3) -0.009(3)
C2 0.028(3) 0.035(3) 0.031(3) 0.004(2) 0.010(2) 0.003(2)
C3 0.035(3) 0.049(3) 0.033(3) 0.006(2) 0.018(2) 0.007(2)
C4 0.047(3) 0.034(3) 0.036(3) -0.005(2) 0.016(3) 0.005(2)
C5 0.038(3) 0.033(3) 0.030(3) 0.002(2) 0.011(2) 0.005(2)
C6 0.051(4) 0.045(3) 0.045(3) -0.001(3) 0.019(3) -0.011(3)
C7 0.081(6) 0.133(8) 0.100(7) -0.057(6) 0.048(5) -0.029(6)
C8 0.028(3) 0.081(5) 0.036(3) -0.010(3) 0.001(3) -0.025(3)
C9 0.035(4) 0.059(4) 0.077(5) -0.007(4) 0.008(3) -0.014(3)
C10 0.040(4) 0.083(5) 0.058(4) 0.001(4) 0.022(3) -0.012(3)
C11 0.023(3) 0.054(4) 0.074(5) 0.001(3) 0.006(3) -0.003(3)
C12 0.051(5) 0.107(7) 0.109(7) -0.014(5) 0.025(5) 0.018(4)
C13 0.110(6) 0.054(4) 0.071(5) 0.000(3) 0.060(5) 0.000(4)
C14 0.064(4) 0.037(3) 0.043(3) 0.013(3) 0.027(3) 0.006(3)
C15 0.044(4) 0.064(4) 0.050(4) 0.024(3) 0.022(3) 0.005(3)
C16 0.061(4) 0.048(4) 0.041(3) 0.002(3) 0.015(3) -0.021(3)
C17 0.063(4) 0.032(3) 0.047(3) 0.002(3) 0.024(3) -0.001(3)
C18 0.123(7) 0.040(4) 0.097(6) 0.007(4) 0.066(6) 0.016(4)
C19 0.148(9) 0.092(6) 0.172(10) 0.040(6) 0.138(9) 0.029(6)
C20 0.103(6) 0.044(4) 0.052(4) 0.007(3) 0.039(4) 0.006(4)
C21 0.156(9) 0.073(5) 0.073(5) -0.023(4) 0.078(6) -0.039(6)
C22 0.091(6) 0.117(7) 0.027(3) -0.011(4) 0.019(4) -0.019(5)
C23 0.082(5) 0.046(4) 0.068(5) -0.011(3) -0.004(4) -0.009(4)
C24 0.054(5) 0.081(5) 0.051(4) -0.009(4) 0.000(3) 0.004(4)
C31 0.140(13) 0.125(12) 0.334(26) 0.052(14) 0.052(15) 0.015(10)
C32 0.155(12) 0.236(17) 0.154(12) 0.119(12) 0.089(10) 0.057(12)
C33 0.050(7) 0.187(15) 0.387(26) 0.145(16) 0.013(10) 0.017(8)
C34 0.061(7) 0.278(20) 0.177(14) 0.068(14) -0.006(8) 0.007(10)

loop_
_atom_site_label
_atom_site_type_symbol
_atom_site_fract_x
_atom_site_fract_y
_atom_site_fract_z
_atom_site_U_iso_or_equiv
_atom_site_thermal_displace_type
_atom_site_occupancy
_atom_site_calc_flag
_atom_site_refinement_flags
Sm Sm 0.277279(14) 0.54709(3) 0.482640(14) 0.03317(11) Uani 1 d .
I I 0.28649(2) 0.70434(4) 0.62997(2) 0.05079(13) Uani 1 d .
Li1 Li 0.3810(5) 0.4900(8) 0.7076(5) 0.036(2) Uani 1 d .
Li2 Li 0.1480(6) 0.6770(13) 0.3033(7) 0.071(3) Uani 1 d .
N1 N 0.3804(2) 0.4086(4) 0.6144(2) 0.0299(9) Uani 1 d .
N2 N 0.1307(2) 0.5306(5) 0.3680(3) 0.0470(12) Uani 1 d .
N3 N 0.2480(3) 0.7315(4) 0.3603(2) 0.0448(11) Uani 1 d .
N4 N 0.3438(3) 0.4113(5) 0.7845(3) 0.0528(13) Uani 1 d .
N5 N 0.4754(3) 0.5475(5) 0.8107(3) 0.0490(12) Uani 1 d .
O1 O 0.0792(3) 0.7519(7) 0.2105(3) 0.097(2) Uani 1 d .
C1 C 0.4738(3) 0.5578(6) 0.6126(3) 0.0493(15) Uani 1 d .
H1A H 0.4748(3) 0.5880(6) 0.6596(3) 0.074 Uiso 1 calc R
H1B H 0.4624(3) 0.6313(6) 0.5774(3) 0.074 Uiso 1 calc R
H1C H 0.5200(3) 0.5225(6) 0.6232(3) 0.074 Uiso 1 calc R
C2 C 0.4184(3) 0.4520(5) 0.5778(3) 0.0326(11) Uani 1 d .
C3 C 0.3993(3) 0.3823(5) 0.5110(3) 0.0378(12) Uani 1 d .
H3A H 0.4257(3) 0.3816(5) 0.4806(3) 0.045 Uiso 1 calc R
C4 C 0.3485(3) 0.2900(5) 0.5063(3) 0.0401(12) Uani 1 d .
H4A H 0.3318(3) 0.2138(5) 0.4710(3) 0.048 Uiso 1 calc R
C5 C 0.3390(3) 0.3069(5) 0.5707(3) 0.0350(11) Uani 1 d .
C6 C 0.2938(3) 0.2274(6) 0.5967(3) 0.0481(14) Uani 1 d .
H6A H 0.2981(3) 0.2634(6) 0.6441(3) 0.072 Uiso 1 calc R
H6B H 0.3097(3) 0.1363(6) 0.6044(3) 0.072 Uiso 1 calc R
H6C H 0.2444(3) 0.2313(6) 0.5583(3) 0.072 Uiso 1 calc R
C7 C 0.1627(5) 0.3489(10) 0.3032(5) 0.102(3) Uani 1 d .
H7A H 0.1544(5) 0.4131(10) 0.2636(5) 0.153 Uiso 1 calc R
H7B H 0.1291(5) 0.2768(10) 0.2822(5) 0.153 Uiso 1 calc R
H7C H 0.2108(5) 0.3149(10) 0.3231(5) 0.153 Uiso 1 calc R
C8 C 0.1528(3) 0.4151(7) 0.3675(3) 0.054(2) Uani 1 d .
C9 C 0.1613(3) 0.3481(7) 0.4314(4) 0.064(2) Uani 1 d .
H9A H 0.1664(3) 0.2516(7) 0.4399(4) 0.077 Uiso 1 calc R
C10 C 0.1417(3) 0.4408(7) 0.4712(4) 0.060(2) Uani 1 d .
H10A H 0.1309(3) 0.4223(7) 0.5140(4) 0.072 Uiso 1 calc R
C11 C 0.1225(3) 0.5524(6) 0.4257(4) 0.057(2) Uani 1 d .
C12 C 0.0920(4) 0.6784(8) 0.4424(5) 0.093(3) Uani 1 d .
H12A H 0.0827(4) 0.7426(8) 0.4025(5) 0.140 Uiso 1 calc R
H12B H 0.1261(4) 0.7146(8) 0.4910(5) 0.140 Uiso 1 calc R
H12C H 0.0481(4) 0.6578(8) 0.4444(5) 0.140 Uiso 1 calc R
C13 C 0.3022(5) 0.5724(6) 0.3047(4) 0.071(2) Uani 1 d .
H13A H 0.2533(5) 0.5669(6) 0.2654(4) 0.106 Uiso 1 calc R
H13B H 0.3185(5) 0.4855(6) 0.3263(4) 0.106 Uiso 1 calc R
H13C H 0.3319(5) 0.6049(6) 0.2827(4) 0.106 Uiso 1 calc R
C14 C 0.3068(3) 0.6651(5) 0.3661(3) 0.0470(14) Uani 1 d .
C15 C 0.3664(3) 0.7001(6) 0.4312(3) 0.053(2) Uani 1 d .
H15A H 0.4162(3) 0.6800(6) 0.4429(3) 0.063 Uiso 1 calc R
C16 C 0.3444(3) 0.7940(6) 0.4681(3) 0.053(2) Uani 1 d .
H16A H 0.3763(3) 0.8511(6) 0.5107(3) 0.064 Uiso 1 calc R
C17 C 0.2721(3) 0.8131(5) 0.4236(3) 0.0477(14) Uani 1 d .
C18 C 0.2236(5) 0.9101(6) 0.4329(5) 0.080(2) Uani 1 d .
H18A H 0.1757(5) 0.8981(6) 0.3923(5) 0.121 Uiso 1 calc R
H18B H 0.2396(5) 0.9990(6) 0.4307(5) 0.121 Uiso 1 calc R
H18C H 0.2240(5) 0.8963(6) 0.4816(5) 0.121 Uiso 1 calc R
C19 C 0.2675(5) 0.4368(9) 0.7596(6) 0.113(4) Uani 1 d .
H19A H 0.2577(5) 0.5302(9) 0.7490(6) 0.169 Uiso 1 calc R
H19B H 0.2555(5) 0.4107(9) 0.7995(6) 0.169 Uiso 1 calc R
H19C H 0.2391(5) 0.3863(9) 0.7139(6) 0.169 Uiso 1 calc R
C20 C 0.3546(4) 0.2719(6) 0.7987(4) 0.065(2) Uani 1 d .
H20A H 0.4041(4) 0.2506(6) 0.8146(4) 0.098 Uiso 1 calc R
H20B H 0.3247(4) 0.2237(6) 0.7526(4) 0.098 Uiso 1 calc R
H20C H 0.3422(4) 0.2473(6) 0.8386(4) 0.098 Uiso 1 calc R
C21 C 0.3838(6) 0.4921(8) 0.8516(5) 0.091(3) Uani 1 d .
H21A H 0.3638(6) 0.5814(8) 0.8423(5) 0.110 Uiso 1 calc R
H21B H 0.3785(6) 0.4552(8) 0.8946(5) 0.110 Uiso 1 calc R
C22 C 0.4581(5) 0.4997(9) 0.8717(4) 0.082(2) Uani 1 d .
H22A H 0.4790(5) 0.4117(9) 0.8876(4) 0.098 Uiso 1 calc R
H22B H 0.4812(5) 0.5585(9) 0.9157(4) 0.098 Uiso 1 calc R
C23 C 0.4754(4) 0.6916(6) 0.8102(4) 0.080(2) Uani 1 d .
H23A H 0.4286(4) 0.7237(6) 0.8002(4) 0.120 Uiso 1 calc R
H23B H 0.4870(4) 0.7231(6) 0.7709(4) 0.120 Uiso 1 calc R
H23C H 0.5105(4) 0.7239(6) 0.8594(4) 0.120 Uiso 1 calc R
C24 C 0.5447(4) 0.4992(8) 0.8251(4) 0.071(2) Uani 1 d .
H24A H 0.5442(4) 0.4035(8) 0.8246(4) 0.107 Uiso 1 calc R
H24B H 0.5799(4) 0.5302(8) 0.8745(4) 0.107 Uiso 1 calc R
H24C H 0.5563(4) 0.5316(8) 0.7860(4) 0.107 Uiso 1 calc R
C31 C 0.0856(8) 0.9596(13) 0.1639(11) 0.221(9) Uani 1 d .
H31A H 0.1032(8) 1.0065(13) 0.1331(11) 0.332 Uiso 1 calc R
H31B H 0.1062(8) 0.9976(13) 0.2145(11) 0.332 Uiso 1 calc R
H31C H 0.0342(8) 0.9670(13) 0.1407(11) 0.332 Uiso 1 calc R
C32 C 0.1033(7) 0.8361(16) 0.1683(8) 0.175(7) Uani 1 d .
H32A H 0.1553(7) 0.8307(16) 0.1917(8) 0.209 Uiso 1 calc R
H32B H 0.0848(7) 0.8011(16) 0.1165(8) 0.209 Uiso 1 calc R
C33 C 0.0080(6) 0.7380(16) 0.1783(11) 0.241(11) Uani 1 d .
H33A H -0.0118(6) 0.7585(16) 0.1240(11) 0.289 Uiso 1 calc R
H33B H -0.0111(6) 0.8028(16) 0.2010(11) 0.289 Uiso 1 calc R
C34 C -0.0163(6) 0.6075(16) 0.1864(8) 0.196(7) Uani 1 d .
H34A H -0.0678(6) 0.6066(16) 0.1633(8) 0.293 Uiso 1 calc R
H34B H 0.0031(6) 0.5857(16) 0.2400(8) 0.293 Uiso 1 calc R
H34C H -0.0002(6) 0.5429(16) 0.1614(8) 0.293 Uiso 1 calc R
O2 O 0.0000 0.0000 0.5000 0.195(6) Uiso 1 d S
C35 C 0.1275(18) 0.0579(27) 0.5867(18) 0.296(14) Uiso 1 d .
C36 C 0.0799(20) 0.0412(37) 0.5518(23) 0.405(21) Uiso 1 d .

loop_
_atom_type_symbol
_atom_type_description
_atom_type_scat_dispersion_real
_atom_type_scat_dispersion_imag
_atom_type_scat_source
C C 0.0033 0.0016 'International Tables Vol C Tables 4.2.6.8 and 6.1.1.4'
H H 0.0000 0.0000 'International Tables Vol C Tables 4.2.6.8 and 6.1.1.4'
Li Li -0.0003 0.0001 'International Tables Vol C Tables 4.2.6.8 and 6.1.1.4'
N N 0.0061 0.0033 'International Tables Vol C Tables 4.2.6.8 and 6.1.1.4'
O O 0.0106 0.0060 'International Tables Vol C Tables 4.2.6.8 and 6.1.1.4'
Sm Sm -0.1638 3.4418 'International Tables Vol C Tables 4.2.6.8 and 6.1.1.4'
I I -0.4742 1.8119 'International Tables Vol C Tables 4.2.6.8 and 6.1.1.4'

loop_
_geom_angle_atom_site_label_1
_geom_angle_atom_site_label_2
_geom_angle_atom_site_label_3
_geom_angle
_geom_angle_site_symmetry_3
C2 Sm N1 27.66(12) .
C2 Sm N2 156.29(15) .
N1 Sm N2 141.04(13) .
C2 Sm N3 121.74(14) .
N1 Sm N3 148.70(12) .
N2 Sm N3 68.81(14) .
C2 Sm C8 131.1(2) .
N1 Sm C8 121.6(2) .
N2 Sm C8 25.2(2) .
N3 Sm C8 82.6(2) .
C2 Sm C3 27.73(14) .
N1 Sm C3 46.17(12) .
N2 Sm C3 131.13(15) .
N3 Sm C3 111.38(14) .
C8 Sm C3 107.1(2) .
C2 Sm C14 97.0(2) .
N1 Sm C14 124.62(15) .
N2 Sm C14 86.8(2) .
N3 Sm C14 27.39(14) .
C8 Sm C14 90.8(2) .
C3 Sm C14 84.0(2) .
C2 Sm C17 114.2(2) .
N1 Sm C17 133.24(15) .
N2 Sm C17 84.8(2) .
N3 Sm C17 27.61(14) .
C8 Sm C17 104.9(2) .
C3 Sm C17 118.4(2) .
C14 Sm C17 44.4(2) .
C2 Sm C5 44.33(14) .
N1 Sm C5 27.30(12) .
N2 Sm C5 116.40(15) .
N3 Sm C5 154.35(14) .
C8 Sm C5 94.6(2) .
C3 Sm C5 45.01(14) .
C14 Sm C5 127.92(15) .
C17 Sm C5 158.4(2) .
C2 Sm C11 154.2(2) .
N1 Sm C11 127.3(2) .
N2 Sm C11 24.8(2) .
N3 Sm C11 83.9(2) .
C8 Sm C11 41.9(2) .
C3 Sm C11 145.2(2) .
C14 Sm C11 107.2(2) .
C17 Sm C11 89.9(2) .
C5 Sm C11 111.0(2) .
C2 Sm C4 45.11(14) .
N1 Sm C4 45.86(13) .
N2 Sm C4 111.20(15) .
N3 Sm C4 127.18(14) .
C8 Sm C4 86.0(2) .
C3 Sm C4 27.62(15) .
C14 Sm C4 102.1(2) .
C17 Sm C4 143.6(2) .
C5 Sm C4 27.40(13) .
C11 Sm C4 118.6(2) .
C2 Sm C15 76.5(2) .
N1 Sm C15 103.17(14) .
N2 Sm C15 112.6(2) .
N3 Sm C15 45.54(15) .
C8 Sm C15 117.6(2) .
C3 Sm C15 73.6(2) .
C14 Sm C15 27.1(2) .
C17 Sm C15 44.9(2) .
C5 Sm C15 117.4(2) .
C11 Sm C15 129.3(2) .
C4 Sm C15 99.1(2) .
Li1 I Sm 81.4(2) .
N1 Li1 N4 129.9(4) .
N1 Li1 N5 125.7(5) .
N4 Li1 N5 85.1(3) .
N1 Li1 I 96.3(3) .
N4 Li1 I 105.5(4) .
N5 Li1 I 114.4(3) .
O1 Li2 N3 126.0(7) .
O1 Li2 N2 126.9(7) .
N3 Li2 N2 106.9(5) .
O1 Li2 Sm 177.7(7) .
N3 Li2 Sm 53.4(3) .
N2 Li2 Sm 53.5(3) .
C5 N1 C2 105.6(4) .
C5 N1 Li1 128.1(4) .
C2 N1 Li1 126.1(4) .
C5 N1 Sm 78.2(3) .
C2 N1 Sm 75.7(3) .
Li1 N1 Sm 108.2(3) .
C11 N2 C8 112.1(6) .
C11 N2 Li2 124.6(6) .
C8 N2 Li2 118.9(6) .
C11 N2 Sm 79.7(3) .
C8 N2 Sm 78.0(3) .
Li2 N2 Sm 90.8(4) .
C14 N3 C17 105.8(5) .
C14 N3 Li2 127.3(6) .
C17 N3 Li2 122.6(6) .
C14 N3 Sm 77.0(3) .
C17 N3 Sm 77.4(3) .
Li2 N3 Sm 93.5(4) .
C20 N4 C19 106.8(5) .
C20 N4 C21 113.6(6) .
C19 N4 C21 107.2(6) .
C20 N4 Li1 115.1(4) .
C19 N4 Li1 113.3(5) .
C21 N4 Li1 100.8(4) .
C24 N5 C23 109.7(5) .
C24 N5 C22 109.4(6) .
C23 N5 C22 109.2(6) .
C24 N5 Li1 120.5(4) .
C23 N5 Li1 105.3(4) .
C22 N5 Li1 102.1(4) .
C33 O1 C32 113.9(9) .
C33 O1 Li2 127.6(9) .
C32 O1 Li2 118.5(7) .
N1 C2 C3 110.6(4) .
N1 C2 C1 120.6(4) .
C3 C2 C1 128.8(5) .
N1 C2 Sm 76.7(3) .
C3 C2 Sm 77.6(3) .
C1 C2 Sm 114.8(3) .
C2 C3 C4 106.6(4) .
C2 C3 Sm 74.7(3) .
C4 C3 Sm 77.5(3) .
C5 C4 C3 106.6(5) .
C5 C4 Sm 75.9(3) .
C3 C4 Sm 74.9(3) .
N1 C5 C4 110.5(4) .
N1 C5 C6 120.6(4) .
C4 C5 C6 128.8(5) .
N1 C5 Sm 74.5(3) .
C4 C5 Sm 76.7(3) .
C6 C5 Sm 117.8(3) .
N2 C8 C9 110.2(6) .
N2 C8 C7 127.1(7) .
C9 C8 C7 122.5(7) .
N2 C8 Sm 76.9(3) .
C9 C8 Sm 79.4(3) .
C7 C8 Sm 115.7(4) .
C8 C9 C10 103.7(6) .
C8 C9 Sm 73.6(3) .
C10 C9 Sm 76.4(4) .
C11 C10 C9 104.9(6) .
C11 C10 Sm 74.9(3) .
C9 C10 Sm 76.3(4) .
N2 C11 C10 109.1(6) .
N2 C11 C12 126.2(7) .
C10 C11 C12 124.6(7) .
N2 C11 Sm 75.5(3) .
C10 C11 Sm 78.0(4) .
C12 C11 Sm 115.9(4) .
C15 C14 N3 111.1(5) .
C15 C14 C13 127.6(6) .
N3 C14 C13 121.3(6) .
C15 C14 Sm 78.6(3) .
N3 C14 Sm 75.6(3) .
C13 C14 Sm 115.2(4) .
C14 C15 C16 106.4(6) .
C14 C15 Sm 74.3(3) .
C16 C15 Sm 76.2(3) .
C17 C16 C15 107.3(5) .
C17 C16 Sm 74.9(3) .
C15 C16 Sm 76.4(3) .
N3 C17 C16 109.4(5) .
N3 C17 C18 120.9(6) .
C16 C17 C18 129.5(6) .
N3 C17 Sm 75.0(3) .
C16 C17 Sm 77.8(3) .
C18 C17 Sm 117.5(4) .
C22 C21 N4 112.8(7) .
C21 C22 N5 115.9(6) .
C31 C32 O1 116.3(15) .
O1 C33 C34 114.7(10) .
C36 O2 C36 179.999(8) 3_556
C35 C36 O2 173.1(48) .

loop_
_geom_bond_atom_site_label_1
_geom_bond_atom_site_label_2
_geom_bond_distance
_geom_bond_site_symmetry_2
Sm C2 2.869(5) .
Sm N1 2.882(4) .
Sm N2 2.887(4) .
Sm N3 2.889(4) .
Sm C8 2.900(5) .
Sm C3 2.905(5) .
Sm C14 2.905(5) .
Sm C17 2.918(5) .
Sm C5 2.928(5) .
Sm C11 2.935(6) .
Sm C4 2.937(5) .
Sm C15 2.958(6) .
I Li1 2.873(9) .
Li1 N1 2.016(9) .
Li1 N4 2.158(9) .
Li1 N5 2.179(10) .
Li2 O1 1.901(12) .
Li2 N3 1.965(13) .
Li2 N2 2.095(13) .
N1 C5 1.372(6) .
N1 C2 1.375(6) .
N2 C11 1.251(8) .
N2 C8 1.262(8) .
N3 C14 1.372(7) .
N3 C17 1.386(7) .
N4 C20 1.437(7) .
N4 C19 1.478(10) .
N4 C21 1.457(9) .
N5 C24 1.443(8) .
N5 C23 1.461(8) .
N5 C22 1.492(8) .
O1 C33 1.347(12) .
O1 C32 1.440(12) .
C1 C2 1.502(7) .
C2 C3 1.384(7) .
C3 C4 1.395(7) .
C4 C5 1.389(7) .
C5 C6 1.509(7) .
C7 C8 1.534(10) .
C8 C9 1.371(9) .
C9 C10 1.404(9) .
C10 C11 1.384(9) .
C11 C12 1.532(10) .
C13 C14 1.502(8) .
C14 C15 1.374(8) .
C15 C16 1.400(8) .
C16 C17 1.385(9) .
C17 C18 1.491(9) .
C21 C22 1.436(11) .
C31 C32 1.30(2) .
C33 C34 1.45(2) .
O2 C36 1.58(4) .
O2 C36 1.58(4) 3_556
C35 C36 0.94(4) .
